data_4304131
loop_
_publ_author_name
'Takahiko Kojima'
'Daisuke Noguchi'
'Tomoko Nakayama'
'Yuji Inagaki'
'Yoshihito Shiota'
'Kazunari Yoshizawa'
'Kei Ohkubo'
'Shunichi Fukuzumi'

_publ_section_title
;
Synthesis and Characterization of Novel Ferrocene-Containing Pyridylamine
Ligands and Their Ruthenium(II) Complexes: Electronic Communication
through Hydrogen-Bonded Amide Linkage
;
_journal_name_full 'Inorganic Chemistry'
_journal_page_first 886
_journal_page_last 895
_journal_paper_doi 10.1021/ic7016038
_journal_volume 47
_journal_year 2008
_chemical_formula_moiety 'C31 H33 Cl F6 Fe N5 O2 P S Ru '
_chemical_formula_sum 'C31 H33 Cl F6 Fe N5 O2 P Ru S'
_chemical_formula_weight 877.03
_space_group_IT_number 14
_symmetry_cell_setting monoclinic
_symmetry_Int_Tables_number 14
_symmetry_space_group_name_Hall '-P 2ybc'
_symmetry_space_group_name_H-M 'P 1 21/c 1'
_cell_angle_alpha 90
_cell_angle_beta 98.431(3)
_cell_angle_gamma 90
_cell_formula_units_Z 4
_cell_length_a 12.8071(7)
_cell_length_b 12.2123(5)
_cell_length_c 21.5373(12)
_cell_measurement_reflns_used 6952
_cell_measurement_temperature 133.1
_cell_measurement_theta_max 27.5
_cell_measurement_theta_min 3.1
_cell_volume 3332.1(3)
_computing_cell_refinement CrystalClear
_computing_data_collection CrystalClear
_computing_data_reduction CrystalStructure
_computing_publication_material 'CrystalStructure 3.6.0'
_computing_structure_refinement SHELXL
_computing_structure_solution SIR92
_diffrn_detector_area_resol_mean 7.31
_diffrn_measured_fraction_theta_full 0.9889
_diffrn_measured_fraction_theta_max 0.9889
_diffrn_measurement_device_type 'Rigaku Mercury'
_diffrn_measurement_method \w
_diffrn_radiation_type 'Mo K\a'
_diffrn_radiation_wavelength 0.7107
_diffrn_reflns_av_R_equivalents 0.095
_diffrn_reflns_limit_h_max 15
_diffrn_reflns_limit_h_min -16
_diffrn_reflns_limit_k_max 12
_diffrn_reflns_limit_k_min -15
_diffrn_reflns_limit_l_max 27
_diffrn_reflns_limit_l_min -27
_diffrn_reflns_number 26135
_diffrn_reflns_theta_full 27.48
_diffrn_reflns_theta_max 27.48
_exptl_absorpt_coefficient_mu 1.152
_exptl_absorpt_correction_type none
_exptl_crystal_colour red
_exptl_crystal_density_diffrn 1.748
_exptl_crystal_density_method 'not measured'
_exptl_crystal_description chip
_exptl_crystal_F_000 1768.00
_exptl_crystal_size_max 0.10
_exptl_crystal_size_mid 0.10
_exptl_crystal_size_min 0.05
_refine_diff_density_max 1.81
_refine_diff_density_min -0.85
_refine_ls_extinction_method none
_refine_ls_goodness_of_fit_ref 1.372
_refine_ls_hydrogen_treatment refall
_refine_ls_number_parameters 575
_refine_ls_number_reflns 7576
_refine_ls_R_factor_gt 0.0730
_refine_ls_shift/su_max 0.0030
_refine_ls_structure_factor_coef Fsqd
_refine_ls_weighting_details 'w = 1/[\s^2^(Fo^2^)+(0.1000P)^2^+0.0000P] where P=(Fo^2^+2Fc^2^)/3'
_refine_ls_weighting_scheme calc
_refine_ls_wR_factor_ref 0.2030
_reflns_number_gt 17676
_reflns_number_total 25384
_reflns_threshold_expression F^2^>2.0\s(F^2^)
_cod_data_source_file ic7016038-file002.cif
_cod_data_source_block '__RuClDMSOFcTPAPF6'
_cod_original_formula_sum 'C31 H33 Cl F6 Fe N5 O2 P S Ru '
_cod_database_code 4304131

loop_
_symmetry_equiv_pos_site_id
_symmetry_equiv_pos_as_xyz
1 +X,+Y,+Z
2 -X,1/2+Y,1/2-Z
3 -X,-Y,-Z
4 +X,1/2-Y,1/2+Z

loop_
_atom_site_label
_atom_site_type_symbol
_atom_site_fract_x
_atom_site_fract_y
_atom_site_fract_z
_atom_site_U_iso_or_equiv
_atom_site_adp_type
_atom_site_occupancy
_atom_site_symmetry_multiplicity
_atom_site_calc_flag
_atom_site_refinement_flags
_atom_site_disorder_assembly
_atom_site_disorder_group
Ru(1) Ru 0.14214(3) 0.15533(3) 0.32320(2) 0.0211(2) Uani 1.00 1 d . . .
Fe(1) Fe 0.48676(6) -0.25197(7) 0.38620(4) 0.0319(2) Uani 1.00 1 d . . .
Cl(1) Cl 0.14468(9) -0.03237(10) 0.28539(6) 0.0289(3) Uani 1.00 1 d . . .
S(1) S 0.12930(9) 0.20969(10) 0.22241(5) 0.0251(3) Uani 1.00 1 d . . .
P(1) P 0.17853(11) 0.61602(13) 0.49506(7) 0.0342(3) Uani 1.00 1 d . . .
F(1) F 0.1885(3) 0.7033(3) 0.4412(2) 0.0547(10) Uani 1.00 1 d . . .
F(2) F 0.0871(3) 0.6868(4) 0.5176(2) 0.0577(11) Uani 1.00 1 d . . .
F(3) F 0.2644(3) 0.6816(4) 0.5418(2) 0.0596(11) Uani 1.00 1 d . . .
F(4) F 0.1680(4) 0.5282(4) 0.5481(2) 0.0690(13) Uani 1.00 1 d . . .
F(5) F 0.0929(3) 0.5507(3) 0.4474(2) 0.0524(10) Uani 1.00 1 d . . .
F(6) F 0.2700(3) 0.5441(4) 0.4722(2) 0.0598(11) Uani 1.00 1 d . . .
O(1) O 0.5498(3) -0.0025(4) 0.3120(2) 0.0500(11) Uani 1.00 1 d . . .
O(2) O 0.1482(3) 0.3250(3) 0.2067(2) 0.0337(8) Uani 1.00 1 d . . .
N(1) N 0.1263(3) 0.3075(3) 0.3646(2) 0.0208(8) Uani 1.00 1 d . . .
N(2) N 0.3031(3) 0.2056(4) 0.3403(2) 0.0246(9) Uani 1.00 1 d . . .
N(3) N 0.1481(3) 0.1019(4) 0.4167(2) 0.0234(8) Uani 1.00 1 d . . .
N(4) N -0.0208(3) 0.1535(3) 0.3198(2) 0.0212(8) Uani 1.00 1 d . . .
N(5) N 0.3828(3) 0.0365(4) 0.3327(2) 0.0312(10) Uani 1.00 1 d . . .
C(1) C 0.4736(8) -0.2217(8) 0.4770(3) 0.061(2) Uani 1.00 1 d . . .
C(2) C 0.5538(8) -0.1556(7) 0.4575(3) 0.067(3) Uani 1.00 1 d . . .
C(3) C 0.6297(6) -0.2254(9) 0.4360(4) 0.069(2) Uani 1.00 1 d . . .
C(4) C 0.5985(6) -0.3355(8) 0.4458(4) 0.062(2) Uani 1.00 1 d . . .
C(5) C 0.5025(7) -0.3321(7) 0.4698(3) 0.054(2) Uani 1.00 1 d . . .
C(6) C 0.5020(6) -0.2320(6) 0.2942(3) 0.046(2) Uani 1.00 1 d . . .
C(7) C 0.4591(6) -0.3357(6) 0.3032(3) 0.049(2) Uani 1.00 1 d . . .
C(8) C 0.3631(5) -0.3214(6) 0.3295(3) 0.047(2) Uani 1.00 1 d . . .
C(9) C 0.3484(5) -0.2082(5) 0.3359(3) 0.0394(13) Uani 1.00 1 d . . .
C(10) C 0.4330(5) -0.1517(5) 0.3138(3) 0.0377(13) Uani 1.00 1 d . . .
C(11) C 0.4621(4) -0.0348(5) 0.3192(3) 0.0344(12) Uani 1.00 1 d . . .
C(12) C 0.3949(4) 0.1461(4) 0.3456(2) 0.0271(10) Uani 1.00 1 d . . .
C(13) C 0.4933(4) 0.1965(5) 0.3646(3) 0.0344(12) Uani 1.00 1 d . . .
C(14) C 0.4994(4) 0.3059(6) 0.3767(3) 0.0377(13) Uani 1.00 1 d . . .
C(15) C 0.4071(4) 0.3668(5) 0.3707(3) 0.0328(12) Uani 1.00 1 d . . .
C(16) C 0.3123(4) 0.3155(4) 0.3535(2) 0.0252(10) Uani 1.00 1 d . . .
C(17) C 0.2093(4) 0.3799(4) 0.3459(2) 0.0248(10) Uani 1.00 1 d . . .
C(18) C 0.1389(4) 0.2975(4) 0.4353(2) 0.0257(10) Uani 1.00 1 d . . .
C(19) C 0.1322(4) 0.1822(5) 0.4577(2) 0.0269(10) Uani 1.00 1 d . . .
C(20) C 0.1149(5) 0.1595(6) 0.5182(3) 0.0359(13) Uani 1.00 1 d . . .
C(21) C 0.1237(5) 0.0535(6) 0.5392(3) 0.045(2) Uani 1.00 1 d . . .
C(22) C 0.1452(5) -0.0291(6) 0.4991(3) 0.045(2) Uani 1.00 1 d . . .
C(23) C 0.1555(5) -0.0017(5) 0.4378(3) 0.0350(12) Uani 1.00 1 d . . .
C(24) C 0.0171(4) 0.3464(4) 0.3394(3) 0.0250(10) Uani 1.00 1 d . . .
C(25) C -0.0604(4) 0.2535(4) 0.3315(2) 0.0245(10) Uani 1.00 1 d . . .
C(26) C -0.1662(4) 0.2687(5) 0.3319(2) 0.0290(11) Uani 1.00 1 d . . .
C(27) C -0.2345(4) 0.1808(5) 0.3190(3) 0.0320(11) Uani 1.00 1 d . . .
C(28) C -0.1954(4) 0.0788(5) 0.3084(2) 0.0315(11) Uani 1.00 1 d . . .
C(29) C -0.0871(4) 0.0688(4) 0.3092(2) 0.0246(10) Uani 1.00 1 d . . .
C(30) C 0.2139(5) 0.1322(5) 0.1803(3) 0.0365(12) Uani 1.00 1 d . . .
C(31) C 0.0045(5) 0.1767(6) 0.1786(3) 0.040(1) Uani 1.00 1 d . . .
H(1) H 0.300(7) 0.013(9) 0.323(4) 0.10(3) Uiso 1.00 1 c . . .
H(2) H 0.422(5) -0.201(6) 0.487(3) 0.04(2) Uiso 1.00 1 c . . .
H(3) H 0.551(4) -0.079(5) 0.455(3) 0.022(13) Uiso 1.00 1 c . . .
H(4) H 0.716(6) -0.212(7) 0.431(4) 0.07(2) Uiso 1.00 1 c . . .
H(5) H 0.633(6) -0.415(7) 0.435(3) 0.06(2) Uiso 1.00 1 c . . .
H(6) H 0.474(9) -0.395(10) 0.476(5) 0.11(4) Uiso 1.00 1 c . . .
H(7) H 0.565(5) -0.211(5) 0.274(3) 0.03(2) Uiso 1.00 1 c . . .
H(8) H 0.459(8) -0.409(10) 0.303(5) 0.11(4) Uiso 1.00 1 c . . .
H(9) H 0.313(5) -0.379(6) 0.337(3) 0.03(2) Uiso 1.00 1 c . . .
H(10) H 0.286(4) -0.178(5) 0.353(2) 0.017(12) Uiso 1.00 1 c . . .
H(11) H 0.553(5) 0.142(5) 0.368(3) 0.03(2) Uiso 1.00 1 c . . .
H(12) H 0.574(6) 0.344(7) 0.386(4) 0.07(3) Uiso 1.00 1 c . . .
H(13) H 0.406(4) 0.433(6) 0.374(3) 0.03(2) Uiso 1.00 1 c . . .
H(14) H 0.214(3) 0.447(4) 0.377(2) 0.005(10) Uiso 1.00 1 c . . .
H(15) H 0.192(5) 0.393(7) 0.304(4) 0.05(2) Uiso 1.00 1 c . . .
H(16) H 0.214(4) 0.320(5) 0.456(3) 0.020(13) Uiso 1.00 1 c . . .
H(17) H 0.083(4) 0.340(4) 0.454(2) 0.006(10) Uiso 1.00 1 c . . .
H(18) H 0.097(4) 0.212(4) 0.539(2) 0.009(11) Uiso 1.00 1 c . . .
H(19) H 0.108(4) 0.025(5) 0.576(3) 0.03(1) Uiso 1.00 1 c . . .
H(20) H 0.155(4) -0.103(6) 0.510(3) 0.03(2) Uiso 1.00 1 c . . .
H(21) H 0.171(4) -0.055(4) 0.406(2) 0.012(11) Uiso 1.00 1 c . . .
H(22) H 0.017(6) 0.390(8) 0.298(4) 0.07(2) Uiso 1.00 1 c . . .
H(23) H -0.006(4) 0.393(5) 0.368(2) 0.017(12) Uiso 1.00 1 c . . .
H(24) H -0.208(6) 0.355(6) 0.341(3) 0.05(2) Uiso 1.00 1 c . . .
H(25) H -0.312(6) 0.191(6) 0.318(3) 0.05(2) Uiso 1.00 1 c . . .
H(26) H -0.240(5) 0.007(6) 0.306(3) 0.04(2) Uiso 1.00 1 c . . .
H(27) H -0.057(3) 0.008(4) 0.302(2) 0.006(10) Uiso 1.00 1 c . . .
H(28) H 0.208(7) 0.044(9) 0.182(4) 0.11(3) Uiso 1.00 1 c . . .
H(29) H 0.205(5) 0.155(5) 0.143(3) 0.03(2) Uiso 1.00 1 c . . .
H(30) H 0.279(5) 0.153(5) 0.197(3) 0.03(2) Uiso 1.00 1 c . . .
H(31) H -0.023(4) 0.101(5) 0.185(3) 0.03(1) Uiso 1.00 1 c . . .
H(32) H -0.045(4) 0.213(5) 0.193(3) 0.018(13) Uiso 1.00 1 c . . .
H(33) H 0.008(6) 0.187(8) 0.131(4) 0.08(3) Uiso 1.00 1 c . . .

loop_
_atom_site_aniso_label
_atom_site_aniso_U_11
_atom_site_aniso_U_22
_atom_site_aniso_U_33
_atom_site_aniso_U_12
_atom_site_aniso_U_13
_atom_site_aniso_U_23
Ru(1) 0.0224(2) 0.0183(2) 0.0221(2) 0.00005(12) 0.0015(2) 0.0005(1)
Fe(1) 0.0335(4) 0.0339(5) 0.0273(4) 0.0052(3) 0.0010(3) 0.0025(3)
Cl(1) 0.0296(5) 0.0208(6) 0.0349(6) 0.0017(4) -0.0003(5) -0.0038(5)
S(1) 0.0290(6) 0.0231(6) 0.0229(6) -0.0014(4) 0.0028(5) 0.0010(5)
P(1) 0.0351(7) 0.0343(8) 0.0322(7) 0.0048(6) 0.0014(6) -0.0020(6)
F(1) 0.062(2) 0.048(3) 0.053(2) -0.007(2) 0.006(2) 0.016(2)
F(2) 0.045(2) 0.052(3) 0.080(3) 0.005(2) 0.023(2) -0.018(2)
F(3) 0.047(2) 0.086(3) 0.044(2) -0.008(2) 0.000(2) -0.026(2)
F(4) 0.083(3) 0.065(3) 0.057(2) 0.005(2) 0.005(2) 0.023(2)
F(5) 0.059(2) 0.040(2) 0.053(2) -0.008(2) -0.008(2) -0.004(2)
F(6) 0.052(2) 0.063(3) 0.064(3) 0.016(2) 0.006(2) -0.020(2)
O(1) 0.042(2) 0.042(3) 0.068(3) 0.004(2) 0.019(2) 0.012(2)
O(2) 0.048(2) 0.026(2) 0.028(2) 0.002(2) 0.007(2) 0.004(2)
N(1) 0.026(2) 0.016(2) 0.021(2) -0.000(1) 0.001(2) -0.000(2)
N(2) 0.020(2) 0.026(2) 0.026(2) -0.002(2) 0.000(2) -0.002(2)
N(3) 0.023(2) 0.025(2) 0.023(2) 0.001(2) 0.004(2) 0.004(2)
N(4) 0.022(2) 0.020(2) 0.022(2) -0.004(1) 0.003(2) 0.002(2)
N(5) 0.030(2) 0.028(2) 0.036(2) 0.004(2) 0.005(2) 0.002(2)
C(1) 0.085(6) 0.074(6) 0.023(3) 0.012(5) 0.006(3) -0.005(3)
C(2) 0.111(7) 0.052(5) 0.031(3) -0.023(5) -0.015(4) -0.004(3)
C(3) 0.048(4) 0.089(7) 0.061(5) -0.003(4) -0.023(4) 0.002(5)
C(4) 0.062(4) 0.072(6) 0.044(4) 0.022(4) -0.017(4) 0.010(4)
C(5) 0.071(5) 0.058(5) 0.033(3) -0.001(4) 0.004(3) 0.016(3)
C(6) 0.068(4) 0.046(4) 0.026(3) 0.013(3) 0.016(3) -0.001(3)
C(7) 0.076(5) 0.036(4) 0.032(3) 0.016(3) 0.000(3) -0.008(3)
C(8) 0.048(3) 0.037(4) 0.049(4) -0.005(3) -0.015(3) 0.007(3)
C(9) 0.040(3) 0.034(3) 0.043(3) 0.002(2) -0.001(3) 0.002(3)
C(10) 0.040(3) 0.035(3) 0.038(3) 0.008(2) 0.004(2) 0.006(2)
C(11) 0.032(3) 0.036(3) 0.037(3) 0.005(2) 0.009(2) 0.006(2)
C(12) 0.025(2) 0.028(3) 0.028(3) -0.001(2) 0.004(2) 0.004(2)
C(13) 0.024(2) 0.045(4) 0.033(3) 0.002(2) 0.000(2) 0.001(3)
C(14) 0.028(3) 0.053(4) 0.032(3) -0.010(2) 0.004(2) 0.001(3)
C(15) 0.033(3) 0.030(3) 0.034(3) -0.005(2) 0.002(2) -0.000(2)
C(16) 0.029(2) 0.029(3) 0.018(2) -0.004(2) 0.004(2) 0.002(2)
C(17) 0.028(2) 0.023(2) 0.024(2) -0.003(2) 0.008(2) -0.001(2)
C(18) 0.032(2) 0.026(3) 0.020(2) -0.001(2) 0.005(2) -0.004(2)
C(19) 0.023(2) 0.037(3) 0.020(2) -0.000(2) 0.001(2) 0.005(2)
C(20) 0.037(3) 0.045(4) 0.025(3) -0.002(2) 0.006(2) -0.006(3)
C(21) 0.056(4) 0.046(4) 0.033(3) -0.008(3) 0.005(3) 0.014(3)
C(22) 0.051(3) 0.042(4) 0.043(3) -0.005(3) 0.008(3) 0.015(3)
C(23) 0.043(3) 0.032(3) 0.030(3) 0.002(2) 0.003(2) 0.008(2)
C(24) 0.023(2) 0.018(2) 0.034(3) 0.003(2) 0.004(2) 0.004(2)
C(25) 0.027(2) 0.025(3) 0.022(2) 0.001(2) 0.004(2) -0.001(2)
C(26) 0.029(2) 0.033(3) 0.025(2) 0.007(2) 0.004(2) 0.001(2)
C(27) 0.027(2) 0.038(3) 0.033(3) 0.000(2) 0.009(2) 0.001(2)
C(28) 0.031(2) 0.035(3) 0.028(3) -0.004(2) 0.003(2) 0.002(2)
C(29) 0.032(2) 0.019(3) 0.023(2) 0.000(2) 0.005(2) 0.001(2)
C(30) 0.042(3) 0.034(3) 0.036(3) 0.006(2) 0.012(3) 0.003(3)
C(31) 0.031(3) 0.059(4) 0.029(3) -0.007(3) -0.002(2) 0.007(3)

loop_
_atom_type_symbol
_atom_type_description
_atom_type_scat_dispersion_real
_atom_type_scat_dispersion_imag
_atom_type_scat_source
C C 0.003 0.002
;
International Tables for Crystallography
(1992, Vol. C, Tables 4.2.6.8 and 6.1.1.4)
;
H H 0.000 0.000
;
International Tables for Crystallography
(1992, Vol. C, Table 6.1.1.4)
;
Cl Cl 0.148 0.159
;
International Tables for Crystallography
(1992, Vol. C, Tables 4.2.6.8 and 6.1.1.4)
;
F F 0.017 0.010
;
International Tables for Crystallography
(1992, Vol. C, Tables 4.2.6.8 and 6.1.1.4)
;
Fe Fe 0.346 0.844
;
International Tables for Crystallography
(1992, Vol. C, Tables 4.2.6.8 and 6.1.1.4)
;
N N 0.006 0.003
;
International Tables for Crystallography
(1992, Vol. C, Tables 4.2.6.8 and 6.1.1.4)
;
O O 0.011 0.006
;
International Tables for Crystallography
(1992, Vol. C, Tables 4.2.6.8 and 6.1.1.4)
;
P P 0.102 0.094
;
International Tables for Crystallography
(1992, Vol. C, Tables 4.2.6.8 and 6.1.1.4)
;
Ru Ru -1.259 0.836
;
International Tables for Crystallography
(1992, Vol. C, Tables 4.2.6.8 and 6.1.1.4)
;
S S 0.125 0.123
;
International Tables for Crystallography
(1992, Vol. C, Tables 4.2.6.8 and 6.1.1.4)
;

loop_
_geom_angle_atom_site_label_1
_geom_angle_atom_site_label_2
_geom_angle_atom_site_label_3
_geom_angle
_geom_angle_publ_flag
_geom_angle_site_symmetry_1
_geom_angle_site_symmetry_2
_geom_angle_site_symmetry_3
S(1) Ru(1) Cl(1) 87.58(5) ? . . .
N(1) Ru(1) Cl(1) 171.8(1) ? . . .
N(2) Ru(1) Cl(1) 105.6(1) ? . . .
N(3) Ru(1) Cl(1) 91.6(1) ? . . .
N(4) Ru(1) Cl(1) 92.3(1) ? . . .
Ru(1) S(1) O(2) 120.7(2) ? . . .
N(1) Ru(1) S(1) 98.7(1) ? . . .
N(2) Ru(1) S(1) 90.8(1) ? . . .
N(3) Ru(1) S(1) 177.7(1) ? . . .
N(4) Ru(1) S(1) 92.2(1) ? . . .
Ru(1) S(1) C(30) 111.7(2) ? . . .
Ru(1) S(1) C(31) 112.2(2) ? . . .
N(2) Ru(1) N(1) 79.7(2) ? . . .
N(3) Ru(1) N(1) 81.9(2) ? . . .
N(4) Ru(1) N(1) 82.2(1) ? . . .
Ru(1) N(1) C(17) 107.3(3) ? . . .
Ru(1) N(1) C(18) 110.9(3) ? . . .
Ru(1) N(1) C(24) 105.8(3) ? . . .
N(3) Ru(1) N(2) 91.5(2) ? . . .
N(4) Ru(1) N(2) 161.9(2) ? . . .
Ru(1) N(2) C(12) 131.1(3) ? . . .
Ru(1) N(2) C(16) 111.6(3) ? . . .
N(4) Ru(1) N(3) 85.8(1) ? . . .
Ru(1) N(3) C(19) 114.2(3) ? . . .
Ru(1) N(3) C(23) 127.3(4) ? . . .
Ru(1) N(4) C(25) 112.6(3) ? . . .
Ru(1) N(4) C(29) 128.6(3) ? . . .
Fe(1) C(1) C(2) 69.6(4) ? . . .
C(2) Fe(1) C(1) 41.0(4) ? . . .
C(3) Fe(1) C(1) 69.6(4) ? . . .
C(4) Fe(1) C(1) 68.5(4) ? . . .
Fe(1) C(1) C(5) 70.1(4) ? . . .
C(5) Fe(1) C(1) 40.8(4) ? . . .
C(6) Fe(1) C(1) 162.5(3) ? . . .
C(7) Fe(1) C(1) 155.4(4) ? . . .
C(8) Fe(1) C(1) 119.2(4) ? . . .
C(9) Fe(1) C(1) 106.3(3) ? . . .
C(10) Fe(1) C(1) 124.6(3) ? . . .
Fe(1) C(2) C(1) 69.4(5) ? . . .
Fe(1) C(2) C(3) 68.8(5) ? . . .
C(3) Fe(1) C(2) 41.3(4) ? . . .
C(4) Fe(1) C(2) 68.6(4) ? . . .
C(5) Fe(1) C(2) 68.4(3) ? . . .
C(6) Fe(1) C(2) 125.4(3) ? . . .
C(7) Fe(1) C(2) 162.6(4) ? . . .
C(8) Fe(1) C(2) 154.5(4) ? . . .
C(9) Fe(1) C(2) 119.8(3) ? . . .
C(10) Fe(1) C(2) 106.9(3) ? . . .
Fe(1) C(3) C(2) 69.9(5) ? . . .
Fe(1) C(3) C(4) 70.9(5) ? . . .
C(4) Fe(1) C(3) 41.2(4) ? . . .
C(5) Fe(1) C(3) 68.9(4) ? . . .
C(6) Fe(1) C(3) 106.9(3) ? . . .
C(7) Fe(1) C(3) 125.1(4) ? . . .
C(8) Fe(1) C(3) 162.8(4) ? . . .
C(9) Fe(1) C(3) 155.2(3) ? . . .
C(10) Fe(1) C(3) 119.7(3) ? . . .
Fe(1) C(4) C(3) 67.9(4) ? . . .
Fe(1) C(4) C(5) 69.3(4) ? . . .
C(5) Fe(1) C(4) 40.2(3) ? . . .
C(6) Fe(1) C(4) 120.8(3) ? . . .
C(7) Fe(1) C(4) 108.3(3) ? . . .
C(8) Fe(1) C(4) 125.4(3) ? . . .
C(9) Fe(1) C(4) 161.8(3) ? . . .
C(10) Fe(1) C(4) 155.8(3) ? . . .
Fe(1) C(5) C(1) 69.1(4) ? . . .
Fe(1) C(5) C(4) 70.5(5) ? . . .
C(6) Fe(1) C(5) 155.4(3) ? . . .
C(7) Fe(1) C(5) 121.0(3) ? . . .
C(8) Fe(1) C(5) 107.4(3) ? . . .
C(9) Fe(1) C(5) 124.8(3) ? . . .
C(10) Fe(1) C(5) 162.3(3) ? . . .
Fe(1) C(6) C(7) 70.2(4) ? . . .
C(7) Fe(1) C(6) 40.3(3) ? . . .
C(8) Fe(1) C(6) 69.1(3) ? . . .
C(9) Fe(1) C(6) 69.3(3) ? . . .
Fe(1) C(6) C(10) 69.0(4) ? . . .
C(10) Fe(1) C(6) 41.1(3) ? . . .
Fe(1) C(7) C(6) 69.5(4) ? . . .
Fe(1) C(7) C(8) 69.1(4) ? . . .
C(8) Fe(1) C(7) 41.2(3) ? . . .
C(9) Fe(1) C(7) 68.6(3) ? . . .
C(10) Fe(1) C(7) 68.5(3) ? . . .
Fe(1) C(8) C(7) 69.6(4) ? . . .
Fe(1) C(8) C(9) 68.6(4) ? . . .
C(9) Fe(1) C(8) 40.6(3) ? . . .
C(10) Fe(1) C(8) 69.1(3) ? . . .
Fe(1) C(9) C(8) 70.8(4) ? . . .
Fe(1) C(9) C(10) 69.8(3) ? . . .
C(10) Fe(1) C(9) 41.4(3) ? . . .
Fe(1) C(10) C(6) 69.9(3) ? . . .
Fe(1) C(10) C(9) 68.8(3) ? . . .
Fe(1) C(10) C(11) 118.1(4) ? . . .
C(30) S(1) O(2) 104.9(3) ? . . .
C(31) S(1) O(2) 105.0(3) ? . . .
C(31) S(1) C(30) 100.1(3) ? . . .
F(2) P(1) F(1) 90.0(2) ? . . .
F(3) P(1) F(1) 90.1(2) ? . . .
F(4) P(1) F(1) 179.3(2) ? . . .
F(5) P(1) F(1) 89.2(2) ? . . .
F(6) P(1) F(1) 90.1(2) ? . . .
F(3) P(1) F(2) 90.3(2) ? . . .
F(4) P(1) F(2) 90.2(3) ? . . .
F(5) P(1) F(2) 90.0(2) ? . . .
F(6) P(1) F(2) 179.6(2) ? . . .
F(4) P(1) F(3) 90.5(2) ? . . .
F(5) P(1) F(3) 179.3(2) ? . . .
F(6) P(1) F(3) 90.1(2) ? . . .
F(5) P(1) F(4) 90.2(2) ? . . .
F(6) P(1) F(4) 89.7(3) ? . . .
F(6) P(1) F(5) 89.6(2) ? . . .
O(1) C(11) N(5) 122.3(5) ? . . .
O(1) C(11) C(10) 122.0(5) ? . . .
N(1) C(17) C(16) 107.8(4) ? . . .
C(18) N(1) C(17) 110.3(4) ? . . .
C(24) N(1) C(17) 112.3(4) ? . . .
N(1) C(18) C(19) 113.4(4) ? . . .
C(24) N(1) C(18) 110.2(4) ? . . .
N(1) C(24) C(25) 111.5(4) ? . . .
N(2) C(12) N(5) 115.4(4) ? . . .
C(16) N(2) C(12) 117.0(4) ? . . .
N(2) C(12) C(13) 120.8(5) ? . . .
N(2) C(16) C(17) 115.8(4) ? . . .
N(2) C(16) C(15) 123.3(5) ? . . .
N(3) C(19) C(18) 116.8(4) ? . . .
C(23) N(3) C(19) 118.1(4) ? . . .
N(3) C(19) C(20) 122.0(5) ? . . .
N(3) C(23) C(22) 122.5(6) ? . . .
N(4) C(25) C(24) 116.2(4) ? . . .
C(29) N(4) C(25) 118.8(4) ? . . .
N(4) C(25) C(26) 121.3(4) ? . . .
N(4) C(29) C(28) 122.8(5) ? . . .
C(12) N(5) C(11) 125.8(4) ? . . .
N(5) C(11) C(10) 115.8(5) ? . . .
N(5) C(12) C(13) 123.7(5) ? . . .
C(1) C(2) C(3) 108.3(8) ? . . .
C(5) C(1) C(2) 107.4(8) ? . . .
C(1) C(5) C(4) 109.1(8) ? . . .
C(2) C(3) C(4) 107.3(8) ? . . .
C(3) C(4) C(5) 107.8(8) ? . . .
C(6) C(7) C(8) 108.6(6) ? . . .
C(10) C(6) C(7) 107.8(6) ? . . .
C(6) C(10) C(9) 107.5(5) ? . . .
C(6) C(10) C(11) 121.9(6) ? . . .
C(7) C(8) C(9) 107.0(6) ? . . .
C(8) C(9) C(10) 109.0(6) ? . . .
C(9) C(10) C(11) 129.7(6) ? . . .
C(12) C(13) C(14) 120.5(5) ? . . .
C(13) C(14) C(15) 119.0(5) ? . . .
C(14) C(15) C(16) 119.3(6) ? . . .
C(15) C(16) C(17) 120.8(5) ? . . .
C(18) C(19) C(20) 121.2(5) ? . . .
C(19) C(20) C(21) 118.9(6) ? . . .
C(20) C(21) C(22) 120.0(6) ? . . .
C(21) C(22) C(23) 118.3(6) ? . . .
C(24) C(25) C(26) 122.4(5) ? . . .
C(25) C(26) C(27) 119.3(5) ? . . .
C(26) C(27) C(28) 120.0(5) ? . . .
C(27) C(28) C(29) 117.8(5) ? . . .
Fe(1) C(1) H(2) 121(4) ? . . .
Fe(1) C(2) H(3) 122(3) ? . . .
Fe(1) C(3) H(4) 142(4) ? . . .
Fe(1) C(4) H(5) 125(3) ? . . .
Fe(1) C(5) H(6) 124(6) ? . . .
Fe(1) C(6) H(7) 130(3) ? . . .
Fe(1) C(7) H(8) 119(6) ? . . .
Fe(1) C(8) H(9) 131(3) ? . . .
Fe(1) C(9) H(10) 126(2) ? . . .
S(1) C(30) H(28) 117(5) ? . . .
S(1) C(30) H(30) 103(3) ? . . .
S(1) C(30) H(29) 107(4) ? . . .
S(1) C(31) H(31) 116(3) ? . . .
S(1) C(31) H(32) 110(3) ? . . .
S(1) C(31) H(33) 109(4) ? . . .
N(1) C(17) H(15) 107(4) ? . . .
N(1) C(17) H(14) 104(2) ? . . .
N(1) C(18) H(16) 111(3) ? . . .
N(1) C(18) H(17) 112(2) ? . . .
N(1) C(24) H(22) 110(4) ? . . .
N(1) C(24) H(23) 108(2) ? . . .
N(3) C(23) H(21) 113(3) ? . . .
N(4) C(29) H(27) 114(3) ? . . .
H(1) N(5) C(11) 120(5) ? . . .
H(1) N(5) C(12) 112(5) ? . . .
H(2) C(1) C(2) 126(5) ? . . .
C(1) C(2) H(3) 123(3) ? . . .
H(2) C(1) C(5) 126(5) ? . . .
C(1) C(5) H(6) 135(8) ? . . .
H(3) C(2) C(3) 127(3) ? . . .
C(2) C(3) H(4) 132(4) ? . . .
H(4) C(3) C(4) 116(4) ? . . .
C(3) C(4) H(5) 132(4) ? . . .
H(5) C(4) C(5) 120(4) ? . . .
C(4) C(5) H(6) 115(8) ? . . .
H(7) C(6) C(7) 130(3) ? . . .
C(6) C(7) H(8) 154(6) ? . . .
H(7) C(6) C(10) 121(3) ? . . .
H(8) C(7) C(8) 97(6) ? . . .
C(7) C(8) H(9) 126(4) ? . . .
H(9) C(8) C(9) 126(4) ? . . .
C(8) C(9) H(10) 121(3) ? . . .
H(10) C(9) C(10) 129(3) ? . . .
C(12) C(13) H(11) 111(3) ? . . .
H(11) C(13) C(14) 127(3) ? . . .
C(13) C(14) H(12) 119(4) ? . . .
C(14) C(15) H(13) 123(3) ? . . .
H(12) C(14) C(15) 120(4) ? . . .
H(13) C(15) C(16) 116(3) ? . . .
C(16) C(17) H(15) 106(4) ? . . .
C(16) C(17) H(14) 111(2) ? . . .
H(15) C(17) H(14) 118(5) ? . . .
H(16) C(18) C(19) 102(3) ? . . .
H(17) C(18) C(19) 106(2) ? . . .
H(17) C(18) H(16) 110(3) ? . . .
C(19) C(20) H(18) 116(3) ? . . .
H(18) C(20) C(21) 124(3) ? . . .
C(20) C(21) H(19) 128(3) ? . . .
C(21) C(22) H(20) 125(3) ? . . .
H(19) C(21) C(22) 111(3) ? . . .
C(22) C(23) H(21) 124(3) ? . . .
H(20) C(22) C(23) 116(3) ? . . .
H(22) C(24) C(25) 112(4) ? . . .
H(23) C(24) C(25) 105(3) ? . . .
H(23) C(24) H(22) 107(6) ? . . .
C(25) C(26) H(24) 125(3) ? . . .
H(24) C(26) C(27) 114(3) ? . . .
C(26) C(27) H(25) 120(4) ? . . .
C(27) C(28) H(26) 124(3) ? . . .
H(25) C(27) C(28) 119(4) ? . . .
C(28) C(29) H(27) 123(3) ? . . .
H(26) C(28) C(29) 117(3) ? . . .
H(30) C(30) H(28) 109(6) ? . . .
H(29) C(30) H(28) 111(6) ? . . .
H(30) C(30) H(29) 106(5) ? . . .
H(32) C(31) H(31) 98(5) ? . . .
H(33) C(31) H(31) 107(5) ? . . .
H(33) C(31) H(32) 115(5) ? . . .

loop_
_geom_bond_atom_site_label_1
_geom_bond_atom_site_label_2
_geom_bond_distance
_geom_bond_publ_flag
_geom_bond_site_symmetry_1
_geom_bond_site_symmetry_2
Ru(1) Cl(1) 2.434(1) ? . .
Ru(1) S(1) 2.253(1) ? . .
Ru(1) N(1) 2.084(4) ? . .
Ru(1) N(2) 2.131(4) ? . .
Ru(1) N(3) 2.108(4) ? . .
Ru(1) N(4) 2.078(4) ? . .
Fe(1) C(1) 2.022(7) ? . .
Fe(1) C(2) 2.023(8) ? . .
Fe(1) C(3) 2.008(8) ? . .
Fe(1) C(4) 2.049(8) ? . .
Fe(1) C(5) 2.034(8) ? . .
Fe(1) C(6) 2.035(6) ? . .
Fe(1) C(7) 2.044(7) ? . .
Fe(1) C(8) 2.038(6) ? . .
Fe(1) C(9) 2.009(6) ? . .
Fe(1) C(10) 2.022(6) ? . .
S(1) O(2) 1.477(4) ? . .
S(1) C(30) 1.783(7) ? . .
S(1) C(31) 1.780(6) ? . .
P(1) F(1) 1.594(4) ? . .
P(1) F(2) 1.588(4) ? . .
P(1) F(3) 1.593(4) ? . .
P(1) F(4) 1.587(5) ? . .
P(1) F(5) 1.600(4) ? . .
P(1) F(6) 1.599(5) ? . .
O(1) C(11) 1.222(7) ? . .
N(1) C(17) 1.482(6) ? . .
N(1) C(18) 1.512(6) ? . .
N(1) C(24) 1.502(6) ? . .
N(2) C(12) 1.373(6) ? . .
N(2) C(16) 1.373(7) ? . .
N(3) C(19) 1.354(7) ? . .
N(3) C(23) 1.343(7) ? . .
N(4) C(25) 1.360(6) ? . .
N(4) C(29) 1.336(6) ? . .
N(5) C(11) 1.400(7) ? . .
N(5) C(12) 1.372(7) ? . .
C(1) C(2) 1.42(1) ? . .
C(1) C(5) 1.41(1) ? . .
C(2) C(3) 1.42(1) ? . .
C(3) C(4) 1.43(1) ? . .
C(4) C(5) 1.40(1) ? . .
C(6) C(7) 1.41(1) ? . .
C(6) C(10) 1.43(1) ? . .
C(7) C(8) 1.44(1) ? . .
C(8) C(9) 1.404(9) ? . .
C(9) C(10) 1.423(9) ? . .
C(10) C(11) 1.475(8) ? . .
C(12) C(13) 1.409(7) ? . .
C(13) C(14) 1.361(9) ? . .
C(14) C(15) 1.387(8) ? . .
C(15) C(16) 1.369(7) ? . .
C(16) C(17) 1.524(7) ? . .
C(18) C(19) 1.496(8) ? . .
C(19) C(20) 1.383(8) ? . .
C(20) C(21) 1.37(1) ? . .
C(21) C(22) 1.38(1) ? . .
C(22) C(23) 1.387(9) ? . .
C(24) C(25) 1.501(7) ? . .
C(25) C(26) 1.368(7) ? . .
C(26) C(27) 1.387(8) ? . .
C(27) C(28) 1.374(8) ? . .
C(28) C(29) 1.390(7) ? . .
N(5) H(1) 1.09(9) ? . .
C(1) H(2) 0.77(7) ? . .
C(2) H(3) 0.93(7) ? . .
C(3) H(4) 1.14(8) ? . .
C(4) H(5) 1.11(8) ? . .
C(5) H(6) 0.9(1) ? . .
C(6) H(7) 1.00(6) ? . .
C(7) H(8) 0.9(1) ? . .
C(8) H(9) 0.99(6) ? . .
C(9) H(10) 1.00(6) ? . .
C(13) H(11) 1.00(6) ? . .
C(14) H(12) 1.06(8) ? . .
C(15) H(13) 0.81(7) ? . .
C(17) H(14) 1.06(5) ? . .
C(17) H(15) 0.91(7) ? . .
C(18) H(16) 1.03(5) ? . .
C(18) H(17) 1.02(5) ? . .
C(20) H(18) 0.83(5) ? . .
C(21) H(19) 0.92(6) ? . .
C(22) H(20) 0.93(7) ? . .
C(23) H(21) 0.99(5) ? . .
C(24) H(22) 1.04(9) ? . .
C(24) H(23) 0.92(6) ? . .
C(26) H(24) 1.21(7) ? . .
C(27) H(25) 1.00(7) ? . .
C(28) H(26) 1.05(7) ? . .
C(29) H(27) 0.87(5) ? . .
C(30) H(28) 1.1(1) ? . .
C(30) H(29) 0.85(7) ? . .
C(30) H(30) 0.90(6) ? . .
C(31) H(31) 1.01(6) ? . .
C(31) H(32) 0.87(6) ? . .
C(31) H(33) 1.04(9) ? . .
H(8) C(7) 0.9(1) ? . .
H(19) C(21) 0.92(6) ? . .
H(26) C(28) 1.05(7) ? . .

loop_
_geom_contact_atom_site_label_1
_geom_contact_atom_site_label_2
_geom_contact_distance
_geom_contact_publ_flag
_geom_contact_site_symmetry_1
_geom_contact_site_symmetry_2
Ru(1) O(2) 3.264(4) ? . .
Ru(1) N(5) 3.386(4) ? . .
Ru(1) C(12) 3.204(5) ? . .
Ru(1) C(16) 2.929(5) ? . .
Ru(1) C(17) 2.894(5) ? . .
Ru(1) C(18) 2.979(5) ? . .
Ru(1) C(19) 2.936(5) ? . .
Ru(1) C(23) 3.111(6) ? . .
Ru(1) C(24) 2.881(5) ? . .
Ru(1) C(25) 2.887(5) ? . .
Ru(1) C(29) 3.093(5) ? . .
Ru(1) C(30) 3.350(7) ? . .
Ru(1) C(31) 3.357(6) ? . .
Fe(1) O(1) 3.588(5) ? . .
Fe(1) C(11) 3.013(6) ? . .
Cl(1) S(1) 3.246(2) ? . .
Cl(1) N(3) 3.264(4) ? . .
Cl(1) N(4) 3.264(4) ? . .
Cl(1) N(5) 3.183(4) ? . .
Cl(1) C(9) 3.431(6) ? . .
Cl(1) C(23) 3.286(6) ? . .
Cl(1) C(24) 3.474(5) ? . 54502
Cl(1) C(26) 3.544(6) ? . 54502
Cl(1) C(29) 3.323(5) ? . .
Cl(1) C(30) 3.246(7) ? . .
S(1) N(1) 3.292(4) ? . .
S(1) N(2) 3.121(4) ? . .
S(1) N(4) 3.122(4) ? . .
S(1) C(17) 3.412(5) ? . .
S(1) C(24) 3.502(6) ? . .
F(1) F(2) 2.249(6) ? . .
F(1) F(3) 2.256(5) ? . .
F(1) F(4) 3.181(6) ? . .
F(1) F(5) 2.243(6) ? . .
F(1) F(6) 2.260(6) ? . .
F(1) C(8) 3.530(8) ? . 56501
F(1) C(9) 3.446(8) ? . 56501
F(1) C(22) 3.570(8) ? . 56501
F(1) C(31) 3.316(7) ? . 55502
F(2) F(3) 2.255(5) ? . .
F(2) F(4) 2.249(6) ? . .
F(2) F(5) 2.255(6) ? . .
F(2) F(6) 3.186(6) ? . .
F(2) C(18) 3.211(7) ? . 56603
F(2) C(19) 3.342(6) ? . 56603
F(2) C(20) 3.198(7) ? . 56603
F(2) C(22) 3.582(9) ? . 56501
F(2) C(24) 3.555(7) ? . 56603
F(2) C(25) 3.397(7) ? . 56603
F(2) C(26) 3.297(7) ? . 56603
F(3) F(4) 2.258(7) ? . .
F(3) F(5) 3.194(5) ? . .
F(3) F(6) 2.260(6) ? . .
F(3) C(1) 3.41(1) ? . 56501
F(3) C(14) 3.271(6) ? . 66603
F(3) C(26) 3.218(7) ? . 56603
F(3) C(27) 3.507(7) ? . 56603
F(4) F(5) 2.257(6) ? . .
F(4) F(5) 3.493(6) ? . 56603
F(4) F(6) 2.246(7) ? . .
F(4) C(26) 3.586(7) ? . 56603
F(4) C(30) 3.435(8) ? . 55504
F(5) F(4) 3.493(6) ? . 56603
F(5) F(6) 2.254(5) ? . .
F(5) N(1) 3.523(6) ? . .
F(5) C(17) 3.509(7) ? . .
F(5) C(18) 3.166(7) ? . .
F(5) C(24) 3.452(6) ? . .
F(5) C(31) 3.208(7) ? . 55502
F(6) C(4) 3.402(9) ? . 65603
F(6) C(5) 3.35(1) ? . 56501
F(6) C(17) 3.377(7) ? . .
F(6) C(18) 3.482(7) ? . .
O(1) N(5) 2.297(6) ? . .
O(1) C(6) 2.882(9) ? . .
O(1) C(7) 3.199(9) ? . 65502
O(1) C(10) 2.362(8) ? . .
O(1) C(12) 2.858(7) ? . .
O(1) C(13) 2.820(8) ? . .
O(1) C(27) 3.541(7) ? . 65501
O(1) C(28) 3.423(7) ? . 65501
O(2) N(1) 3.458(6) ? . .
O(2) N(2) 3.559(5) ? . .
O(2) C(16) 3.532(6) ? . .
O(2) C(17) 3.059(6) ? . .
O(2) C(24) 3.529(7) ? . .
O(2) C(28) 3.184(7) ? . 55502
O(2) C(29) 3.084(6) ? . 55502
O(2) C(30) 2.592(8) ? . .
O(2) C(31) 2.590(8) ? . .
N(1) N(2) 2.701(6) ? . .
N(1) N(3) 2.748(6) ? . .
N(1) N(4) 2.736(5) ? . .
N(1) C(16) 2.429(6) ? . .
N(1) C(19) 2.515(7) ? . .
N(1) C(25) 2.483(6) ? . .
N(2) N(3) 3.035(6) ? . .
N(2) N(5) 2.321(6) ? . .
N(2) C(13) 2.418(6) ? . .
N(2) C(14) 2.802(7) ? . .
N(2) C(15) 2.413(7) ? . .
N(2) C(17) 2.456(7) ? . .
N(2) C(18) 3.336(7) ? . .
N(2) C(19) 3.590(7) ? . .
N(2) C(30) 3.581(8) ? . .
N(3) N(4) 2.848(5) ? . .
N(3) C(18) 2.429(7) ? . .
N(3) C(20) 2.394(7) ? . .
N(3) C(21) 2.765(8) ? . .
N(3) C(22) 2.394(8) ? . .
N(3) C(25) 3.534(6) ? . .
N(3) C(29) 3.543(6) ? . .
N(4) C(18) 3.460(6) ? . .
N(4) C(19) 3.328(6) ? . .
N(4) C(24) 2.430(6) ? . .
N(4) C(26) 2.377(7) ? . .
N(4) C(27) 2.755(6) ? . .
N(4) C(28) 2.393(6) ? . .
N(4) C(31) 3.119(8) ? . .
N(5) C(9) 3.023(8) ? . .
N(5) C(10) 2.436(8) ? . .
N(5) C(13) 2.452(7) ? . .
N(5) C(16) 3.571(7) ? . .
C(1) F(3) 3.41(1) ? . 54501
C(1) C(3) 2.30(1) ? . .
C(1) C(4) 2.29(1) ? . .
C(1) C(8) 3.50(1) ? . .
C(1) C(9) 3.226(9) ? . .
C(1) C(10) 3.580(9) ? . .
C(1) C(13) 3.389(9) ? . 65603
C(1) C(14) 3.283(9) ? . 65603
C(2) C(4) 2.29(1) ? . .
C(2) C(5) 2.28(1) ? . .
C(2) C(9) 3.49(1) ? . .
C(2) C(10) 3.250(9) ? . .
C(2) C(11) 3.376(9) ? . .
C(3) C(5) 2.29(1) ? . .
C(3) C(6) 3.25(1) ? . .
C(3) C(7) 3.60(1) ? . .
C(3) C(10) 3.48(1) ? . .
C(3) C(19) 3.574(9) ? . 65603
C(3) C(20) 3.37(1) ? . 65603
C(4) F(6) 3.402(9) ? . 65603
C(4) C(6) 3.55(1) ? . .
C(4) C(7) 3.32(1) ? . .
C(5) F(6) 3.35(1) ? . 54501
C(5) C(7) 3.55(1) ? . .
C(5) C(8) 3.281(9) ? . .
C(5) C(9) 3.583(9) ? . .
C(5) C(14) 3.324(9) ? . 65603
C(5) C(15) 3.485(9) ? . 65603
C(6) C(8) 2.31(1) ? . .
C(6) C(9) 2.30(1) ? . .
C(6) C(11) 2.536(9) ? . .
C(6) C(13) 3.538(8) ? . 64502
C(7) O(1) 3.199(9) ? . 64502
C(7) C(9) 2.28(1) ? . .
C(7) C(10) 2.288(9) ? . .
C(8) F(1) 3.530(8) ? . 54501
C(8) C(10) 2.302(9) ? . .
C(8) C(27) 3.375(8) ? . 54502
C(9) F(1) 3.446(8) ? . 54501
C(9) C(11) 2.624(9) ? . .
C(11) C(12) 2.467(8) ? . .
C(11) C(13) 2.997(9) ? . .
C(12) C(14) 2.405(8) ? . .
C(12) C(15) 2.749(8) ? . .
C(12) C(16) 2.342(7) ? . .
C(13) C(1) 3.389(9) ? . 65603
C(13) C(6) 3.538(8) ? . 65502
C(13) C(15) 2.368(9) ? . .
C(13) C(16) 2.718(7) ? . .
C(14) F(3) 3.271(6) ? . 66603
C(14) C(1) 3.283(9) ? . 65603
C(14) C(5) 3.324(9) ? . 65603
C(14) C(16) 2.378(7) ? . .
C(15) C(5) 3.485(9) ? . 65603
C(15) C(17) 2.516(7) ? . .
C(16) C(18) 3.037(7) ? . .
C(17) C(18) 2.457(7) ? . .
C(17) C(24) 2.479(7) ? . .
C(18) F(2) 3.211(7) ? . 56603
C(18) C(20) 2.509(8) ? . .
C(18) C(24) 2.472(7) ? . .
C(18) C(25) 3.183(6) ? . .
C(19) F(2) 3.342(6) ? . 56603
C(19) C(3) 3.574(9) ? . 65603
C(19) C(21) 2.370(9) ? . .
C(19) C(22) 2.727(9) ? . .
C(19) C(23) 2.314(8) ? . .
C(19) C(24) 3.404(7) ? . .
C(19) C(25) 3.502(6) ? . .
C(20) F(2) 3.198(7) ? . 56603
C(20) C(3) 3.37(1) ? . 65603
C(20) C(22) 2.38(1) ? . .
C(20) C(23) 2.723(9) ? . .
C(21) C(22) 3.435(9) ? . 55603
C(21) C(23) 2.376(9) ? . .
C(22) F(1) 3.570(8) ? . 54501
C(22) F(2) 3.582(9) ? . 54501
C(22) C(21) 3.435(9) ? . 55603
C(24) Cl(1) 3.474(5) ? . 55502
C(24) F(2) 3.555(7) ? . 56603
C(24) C(26) 2.515(7) ? . .
C(25) F(2) 3.397(7) ? . 56603
C(25) C(27) 2.378(7) ? . .
C(25) C(28) 2.744(7) ? . .
C(25) C(29) 2.321(7) ? . .
C(26) Cl(1) 3.544(6) ? . 55502
C(26) F(2) 3.297(7) ? . 56603
C(26) F(3) 3.218(7) ? . 56603
C(26) F(4) 3.586(7) ? . 56603
C(26) C(28) 2.391(8) ? . .
C(26) C(29) 2.714(8) ? . .
C(27) F(3) 3.507(7) ? . 56603
C(27) O(1) 3.541(7) ? . 45501
C(27) C(8) 3.375(8) ? . 55502
C(27) C(29) 2.366(7) ? . .
C(28) O(1) 3.423(7) ? . 45501
C(28) O(2) 3.184(7) ? . 54502
C(29) O(2) 3.084(6) ? . 54502
C(29) C(31) 3.463(8) ? . .
C(30) F(4) 3.435(8) ? . 55404
C(30) C(31) 2.732(9) ? . .
C(31) F(1) 3.316(7) ? . 54502
C(31) F(5) 3.208(7) ? . 54502
Ru(1) H(1) 2.7(1) ? . .
Ru(1) H(15) 3.02(8) ? . .
Ru(1) H(16) 3.51(5) ? . .
Ru(1) H(21) 3.11(5) ? . .
Ru(1) H(22) 3.29(9) ? . .
Ru(1) H(27) 3.10(5) ? . .
Ru(1) H(28) 3.5(1) ? . .
Ru(1) H(30) 3.44(7) ? . .
Ru(1) H(31) 3.46(5) ? . .
Ru(1) H(32) 3.49(5) ? . .
Fe(1) H(2) 2.51(7) ? . .
Fe(1) H(3) 2.64(6) ? . .
Fe(1) H(4) 2.99(8) ? . .
Fe(1) H(5) 2.84(8) ? . .
Fe(1) H(6) 2.6(1) ? . .
Fe(1) H(7) 2.79(6) ? . .
Fe(1) H(8) 2.6(1) ? . .
Fe(1) H(9) 2.79(6) ? . .
Fe(1) H(10) 2.73(5) ? . .
Cl(1) H(1) 2.11(9) ? . .
Cl(1) H(10) 2.78(5) ? . .
Cl(1) H(21) 2.58(5) ? . .
Cl(1) H(22) 2.71(8) ? . 54502
Cl(1) H(24) 3.27(7) ? . 54502
Cl(1) H(27) 2.70(4) ? . .
Cl(1) H(28) 2.6(1) ? . .
Cl(1) H(30) 3.56(6) ? . .
Cl(1) H(31) 3.26(5) ? . .
Cl(1) H(32) 3.42(6) ? . 54502
S(1) H(15) 2.89(8) ? . .
S(1) H(22) 3.20(9) ? . .
S(1) H(28) 2.5(1) ? . .
S(1) H(29) 2.20(7) ? . .
S(1) H(30) 2.18(7) ? . .
S(1) H(31) 2.40(5) ? . .
S(1) H(32) 2.23(5) ? . .
S(1) H(33) 2.34(8) ? . .
P(1) H(14) 3.35(4) ? . .
P(1) H(20) 3.47(7) ? . 56501
P(1) H(24) 3.51(7) ? . 56603
P(1) H(33) 3.45(8) ? . 55502
F(1) H(2) 3.23(7) ? . 56501
F(1) H(9) 3.10(6) ? . 56501
F(1) H(10) 2.83(6) ? . 56501
F(1) H(14) 3.45(5) ? . .
F(1) H(20) 2.86(7) ? . 56501
F(1) H(21) 3.05(5) ? . 56501
F(1) H(31) 3.42(5) ? . 55502
F(1) H(32) 3.19(5) ? . 55502
F(1) H(33) 2.76(7) ? . 55502
F(2) H(17) 2.37(5) ? . 56603
F(2) H(18) 2.78(5) ? . 56603
F(2) H(20) 2.73(7) ? . 56501
F(2) H(23) 2.97(5) ? . 56603
F(2) H(24) 3.24(7) ? . 56603
F(2) H(33) 3.25(9) ? . 55502
F(3) H(2) 2.87(7) ? . 56501
F(3) H(5) 3.51(8) ? . 65603
F(3) H(6) 3.4(1) ? . 56501
F(3) H(11) 3.55(6) ? . 66603
F(3) H(12) 2.42(8) ? . 66603
F(3) H(20) 3.01(7) ? . 56501
F(3) H(24) 2.75(7) ? . 56603
F(3) H(25) 3.37(7) ? . 56603
F(4) H(5) 2.87(7) ? . 65603
F(4) H(16) 3.33(6) ? . .
F(4) H(17) 3.15(4) ? . .
F(4) H(17) 3.58(5) ? . 56603
F(4) H(23) 3.10(5) ? . 56603
F(4) H(24) 2.76(7) ? . 56603
F(4) H(28) 3.0(1) ? . 55504
F(4) H(29) 3.02(6) ? . 55504
F(5) H(14) 2.64(5) ? . .
F(5) H(16) 3.20(5) ? . .
F(5) H(17) 2.58(5) ? . .
F(5) H(17) 3.57(5) ? . 56603
F(5) H(23) 2.76(5) ? . .
F(5) H(31) 2.92(6) ? . 55502
F(5) H(32) 3.59(6) ? . 55502
F(5) H(33) 2.57(9) ? . 55502
F(6) H(5) 2.69(7) ? . 65603
F(6) H(6) 2.7(1) ? . 56501
F(6) H(9) 3.18(6) ? . 56501
F(6) H(13) 3.22(6) ? . .
F(6) H(14) 2.38(4) ? . .
F(6) H(16) 2.83(5) ? . .
F(6) H(17) 3.44(4) ? . .
O(1) H(1) 3.25(9) ? . .
O(1) H(3) 3.22(5) ? . .
O(1) H(7) 2.69(6) ? . .
O(1) H(8) 2.7(1) ? . 65502
O(1) H(11) 2.14(6) ? . .
O(1) H(25) 2.94(8) ? . 65501
O(1) H(26) 2.72(6) ? . 65501
O(2) H(15) 2.25(7) ? . .
O(2) H(19) 3.32(6) ? . 55404
O(2) H(22) 2.87(9) ? . .
O(2) H(26) 2.54(7) ? . 55502
O(2) H(27) 2.51(5) ? . 55502
O(2) H(28) 3.6(1) ? . .
O(2) H(29) 2.65(6) ? . .
O(2) H(30) 2.71(6) ? . .
O(2) H(31) 3.50(6) ? . .
O(2) H(32) 2.80(5) ? . .
O(2) H(33) 2.81(8) ? . .
N(1) H(14) 2.03(4) ? . .
N(1) H(15) 1.96(8) ? . .
N(1) H(16) 2.12(5) ? . .
N(1) H(17) 2.12(5) ? . .
N(1) H(22) 2.11(8) ? . .
N(1) H(23) 1.99(5) ? . .
N(2) H(1) 2.4(1) ? . .
N(2) H(7) 3.35(6) ? . 65502
N(2) H(11) 3.26(6) ? . .
N(2) H(13) 3.11(7) ? . .
N(2) H(14) 3.30(5) ? . .
N(2) H(15) 2.75(8) ? . .
N(2) H(16) 3.21(6) ? . .
N(2) H(30) 3.11(6) ? . .
N(3) H(1) 3.2(1) ? . .
N(3) H(16) 2.89(5) ? . .
N(3) H(17) 3.17(5) ? . .
N(3) H(18) 3.10(5) ? . .
N(3) H(20) 3.20(7) ? . .
N(3) H(21) 1.96(5) ? . .
N(3) H(27) 3.52(4) ? . .
N(4) H(19) 3.43(6) ? . 55603
N(4) H(22) 2.98(9) ? . .
N(4) H(23) 3.10(6) ? . .
N(4) H(24) 3.51(7) ? . .
N(4) H(26) 3.30(6) ? . .
N(4) H(27) 1.87(5) ? . .
N(4) H(31) 2.98(6) ? . .
N(4) H(32) 2.80(6) ? . .
N(5) H(3) 3.46(5) ? . .
N(5) H(10) 2.96(5) ? . .
N(5) H(11) 2.55(6) ? . .
N(5) H(21) 3.51(5) ? . .
N(5) H(30) 3.34(6) ? . .
C(1) H(3) 2.09(6) ? . .
C(1) H(4) 3.40(9) ? . .
C(1) H(5) 3.33(8) ? . .
C(1) H(6) 2.1(1) ? . .
C(1) H(10) 3.37(5) ? . .
C(1) H(11) 3.54(6) ? . 65603
C(1) H(12) 3.43(9) ? . 65603
C(2) H(2) 1.97(7) ? . .
C(2) H(4) 2.34(9) ? . .
C(2) H(5) 3.39(8) ? . .
C(2) H(6) 3.1(1) ? . .
C(3) H(2) 3.04(7) ? . .
C(3) H(3) 2.12(6) ? . .
C(3) H(5) 2.32(9) ? . .
C(3) H(6) 3.1(1) ? . .
C(3) H(7) 3.46(6) ? . .
C(3) H(16) 3.07(5) ? . 65603
C(3) H(18) 3.46(5) ? . 65603
C(3) H(29) 3.24(6) ? . 64502
C(3) H(30) 3.58(6) ? . 64502
C(4) H(2) 3.03(7) ? . .
C(4) H(3) 3.20(7) ? . .
C(4) H(4) 2.19(9) ? . .
C(4) H(6) 1.9(1) ? . .
C(4) H(8) 3.4(1) ? . .
C(4) H(16) 2.97(5) ? . 65603
C(4) H(29) 3.37(7) ? . 64502
C(5) H(2) 1.97(7) ? . .
C(5) H(3) 3.17(7) ? . .
C(5) H(4) 3.32(9) ? . .
C(5) H(5) 2.18(8) ? . .
C(5) H(6) 3.5(1) ? . 64603
C(5) H(9) 3.52(6) ? . .
C(5) H(12) 3.39(9) ? . 65603
C(6) H(8) 2.2(1) ? . .
C(6) H(9) 3.26(6) ? . .
C(6) H(10) 3.28(5) ? . .
C(6) H(25) 3.31(7) ? . 54502
C(6) H(30) 3.11(6) ? . 64502
C(7) H(5) 3.49(7) ? . .
C(7) H(7) 2.19(6) ? . .
C(7) H(9) 2.17(6) ? . .
C(7) H(10) 3.24(6) ? . .
C(7) H(13) 3.33(7) ? . 54501
C(7) H(25) 3.00(6) ? . 54502
C(7) H(30) 3.36(6) ? . 64502
C(8) H(6) 3.4(1) ? . .
C(8) H(7) 3.29(6) ? . .
C(8) H(8) 1.8(1) ? . .
C(8) H(10) 2.11(6) ? . .
C(8) H(13) 3.17(7) ? . 54501
C(8) H(25) 3.15(7) ? . 54502
C(9) H(1) 2.8(1) ? . .
C(9) H(2) 3.25(7) ? . .
C(9) H(7) 3.25(6) ? . .
C(9) H(8) 3.0(1) ? . .
C(9) H(9) 2.14(7) ? . .
C(9) H(21) 3.46(5) ? . .
C(9) H(25) 3.50(7) ? . 54502
C(10) H(1) 2.7(1) ? . .
C(10) H(3) 3.32(5) ? . .
C(10) H(7) 2.13(6) ? . .
C(10) H(8) 3.2(1) ? . .
C(10) H(9) 3.25(7) ? . .
C(10) H(10) 2.20(5) ? . .
C(10) H(25) 3.59(7) ? . 54502
C(11) H(1) 2.2(1) ? . .
C(11) H(3) 3.03(5) ? . .
C(11) H(7) 2.77(6) ? . .
C(11) H(8) 3.3(1) ? . 65502
C(11) H(10) 3.03(5) ? . .
C(11) H(11) 2.60(6) ? . .
C(12) H(1) 2.0(1) ? . .
C(12) H(7) 3.22(6) ? . 65502
C(12) H(11) 2.01(6) ? . .
C(12) H(12) 3.36(8) ? . .
C(12) H(13) 3.56(7) ? . .
C(12) H(30) 3.32(6) ? . .
C(13) H(1) 3.4(1) ? . .
C(13) H(2) 3.22(7) ? . 65603
C(13) H(7) 3.18(6) ? . 65502
C(13) H(12) 2.10(8) ? . .
C(13) H(13) 3.12(7) ? . .
C(13) H(25) 2.82(7) ? . 65501
C(14) H(2) 3.23(7) ? . 65603
C(14) H(6) 3.3(1) ? . 65603
C(14) H(7) 3.24(6) ? . 65502
C(14) H(11) 2.13(6) ? . .
C(14) H(13) 1.96(6) ? . .
C(14) H(25) 3.21(8) ? . 65501
C(15) H(6) 3.4(1) ? . 65603
C(15) H(7) 3.33(6) ? . 65502
C(15) H(8) 3.2(1) ? . 56501
C(15) H(9) 3.37(7) ? . 56501
C(15) H(11) 3.32(6) ? . .
C(15) H(12) 2.13(8) ? . .
C(15) H(14) 2.69(4) ? . .
C(15) H(15) 2.93(7) ? . .
C(15) H(16) 3.34(6) ? . .
C(16) H(7) 3.38(6) ? . 65502
C(16) H(12) 3.34(8) ? . .
C(16) H(13) 1.88(6) ? . .
C(16) H(14) 2.15(5) ? . .
C(16) H(15) 1.98(7) ? . .
C(16) H(16) 2.70(6) ? . .
C(17) H(9) 3.24(7) ? . 56501
C(17) H(13) 2.59(6) ? . .
C(17) H(16) 2.47(5) ? . .
C(17) H(17) 3.06(5) ? . .
C(17) H(22) 2.53(7) ? . .
C(17) H(23) 2.87(5) ? . .
C(17) H(31) 3.60(6) ? . 55502
C(18) H(4) 3.36(8) ? . 65603
C(18) H(14) 2.48(5) ? . .
C(18) H(15) 3.22(8) ? . .
C(18) H(18) 2.59(5) ? . .
C(18) H(22) 3.33(8) ? . .
C(18) H(23) 2.46(5) ? . .
C(19) H(4) 2.89(8) ? . 65603
C(19) H(16) 1.99(5) ? . .
C(19) H(17) 2.03(5) ? . .
C(19) H(18) 1.90(5) ? . .
C(19) H(19) 3.25(6) ? . .
C(19) H(21) 3.17(5) ? . .
C(19) H(23) 3.53(5) ? . .
C(20) H(4) 2.37(8) ? . 65603
C(20) H(16) 2.79(6) ? . .
C(20) H(17) 2.61(5) ? . .
C(20) H(19) 2.07(6) ? . .
C(20) H(20) 3.25(7) ? . .
C(20) H(20) 3.49(6) ? . 55603
C(20) H(29) 3.56(6) ? . 55504
C(20) H(33) 3.50(9) ? . 55504
C(21) H(4) 2.83(8) ? . 65603
C(21) H(18) 1.96(5) ? . .
C(21) H(20) 2.07(7) ? . .
C(21) H(21) 3.30(5) ? . .
C(21) H(26) 3.53(6) ? . 55603
C(22) H(18) 3.15(5) ? . .
C(22) H(19) 1.92(6) ? . .
C(22) H(19) 3.41(5) ? . 55603
C(22) H(21) 2.11(5) ? . .
C(23) H(1) 3.3(1) ? . .
C(23) H(10) 3.41(6) ? . .
C(23) H(18) 3.54(5) ? . .
C(23) H(19) 3.15(6) ? . .
C(23) H(19) 3.36(5) ? . 55603
C(23) H(20) 1.99(6) ? . .
C(24) H(14) 2.81(4) ? . .
C(24) H(15) 2.54(7) ? . .
C(24) H(16) 3.30(5) ? . .
C(24) H(17) 2.48(5) ? . .
C(24) H(24) 2.90(7) ? . .
C(24) H(31) 3.15(6) ? . 55502
C(24) H(32) 3.54(5) ? . .
C(25) H(17) 3.16(4) ? . .
C(25) H(22) 2.12(9) ? . .
C(25) H(23) 1.96(6) ? . .
C(25) H(24) 2.30(7) ? . .
C(25) H(25) 3.28(7) ? . .
C(25) H(27) 3.07(5) ? . .
C(25) H(32) 3.06(6) ? . .
C(26) H(22) 2.96(9) ? . .
C(26) H(23) 2.58(5) ? . .
C(26) H(25) 2.08(7) ? . .
C(26) H(26) 3.36(7) ? . .
C(26) H(27) 3.58(5) ? . .
C(26) H(28) 3.4(1) ? . 55502
C(27) H(9) 3.44(6) ? . 55502
C(27) H(11) 3.10(7) ? . 45501
C(27) H(24) 2.19(7) ? . .
C(27) H(26) 2.14(7) ? . .
C(27) H(27) 3.17(5) ? . .
C(28) H(9) 3.31(6) ? . 55502
C(28) H(15) 3.32(8) ? . 54502
C(28) H(19) 2.87(6) ? . 55603
C(28) H(24) 3.45(7) ? . .
C(28) H(25) 2.06(8) ? . .
C(28) H(27) 2.00(5) ? . .
C(29) H(15) 3.38(7) ? . 54502
C(29) H(19) 2.77(6) ? . 55603
C(29) H(22) 3.39(9) ? . 54502
C(29) H(25) 3.27(7) ? . .
C(29) H(26) 2.09(6) ? . .
C(29) H(31) 2.95(6) ? . .
C(29) H(32) 3.17(6) ? . .
C(30) H(1) 3.43(9) ? . .
C(30) H(4) 3.28(9) ? . 65502
C(30) H(5) 3.44(8) ? . 65502
C(30) H(7) 3.44(6) ? . 65502
C(30) H(24) 3.42(7) ? . 54502
C(30) H(31) 3.07(5) ? . .
C(30) H(32) 3.51(6) ? . .
C(30) H(33) 2.78(7) ? . .
C(31) H(22) 3.55(9) ? . 54502
C(31) H(27) 3.54(5) ? . .
C(31) H(28) 3.1(1) ? . .
C(31) H(29) 2.80(6) ? . .
C(31) H(30) 3.50(6) ? . .
H(2) F(1) 3.23(7) ? . 54501
H(2) F(3) 2.87(7) ? . 54501
H(2) C(13) 3.22(7) ? . 65603
H(2) C(14) 3.23(7) ? . 65603
H(4) C(18) 3.36(8) ? . 65603
H(4) C(19) 2.89(7) ? . 65603
H(4) C(20) 2.37(8) ? . 65603
H(4) C(21) 2.83(8) ? . 65603
H(4) C(30) 3.28(9) ? . 64502
H(5) F(3) 3.51(8) ? . 65603
H(5) F(4) 2.87(7) ? . 65603
H(5) F(6) 2.69(7) ? . 65603
H(5) C(30) 3.44(8) ? . 64502
H(6) F(3) 3.4(1) ? . 54501
H(6) F(6) 2.7(1) ? . 54501
H(6) C(5) 3.5(1) ? . 64603
H(6) C(14) 3.3(1) ? . 65603
H(6) C(15) 3.4(1) ? . 65603
H(7) N(2) 3.35(6) ? . 64502
H(7) C(12) 3.22(6) ? . 64502
H(7) C(13) 3.18(6) ? . 64502
H(7) C(14) 3.24(6) ? . 64502
H(7) C(15) 3.33(6) ? . 64502
H(7) C(16) 3.38(6) ? . 64502
H(7) C(30) 3.44(6) ? . 64502
H(8) Fe(1) 2.6(1) ? . .
H(8) O(1) 2.7(1) ? . 64502
H(8) C(4) 3.4(1) ? . .
H(8) C(6) 2.2(1) ? . .
H(8) C(8) 1.8(1) ? . .
H(8) C(9) 3.0(1) ? . .
H(8) C(10) 3.2(1) ? . .
H(8) C(11) 3.3(1) ? . 64502
H(8) C(15) 3.2(1) ? . 54501
H(9) F(1) 3.10(6) ? . 54501
H(9) F(6) 3.18(6) ? . 54501
H(9) C(15) 3.37(7) ? . 54501
H(9) C(17) 3.24(7) ? . 54501
H(9) C(27) 3.44(6) ? . 54502
H(9) C(28) 3.31(6) ? . 54502
H(10) F(1) 2.83(6) ? . 54501
H(11) F(3) 3.55(6) ? . 66603
H(11) C(1) 3.54(6) ? . 65603
H(11) C(27) 3.10(7) ? . 65501
H(12) F(3) 2.42(8) ? . 66603
H(12) C(1) 3.43(9) ? . 65603
H(12) C(5) 3.39(9) ? . 65603
H(13) C(7) 3.33(7) ? . 56501
H(13) C(8) 3.17(7) ? . 56501
H(15) C(28) 3.32(8) ? . 55502
H(15) C(29) 3.38(7) ? . 55502
H(16) C(3) 3.07(5) ? . 65603
H(16) C(4) 2.97(5) ? . 65603
H(17) F(2) 2.37(5) ? . 56603
H(17) F(4) 3.58(5) ? . 56603
H(17) F(5) 3.57(5) ? . 56603
H(18) F(2) 2.78(5) ? . 56603
H(18) C(3) 3.46(5) ? . 65603
H(19) O(2) 3.32(6) ? . 55504
H(19) N(4) 3.43(6) ? . 55603
H(19) C(19) 3.25(6) ? . .
H(19) C(20) 2.07(6) ? . .
H(19) C(22) 1.92(6) ? . .
H(19) C(22) 3.41(5) ? . 55603
H(19) C(23) 3.15(6) ? . .
H(19) C(23) 3.36(5) ? . 55603
H(19) C(28) 2.87(6) ? . 55603
H(19) C(29) 2.77(6) ? . 55603
H(20) P(1) 3.47(7) ? . 54501
H(20) F(1) 2.86(7) ? . 54501
H(20) F(2) 2.73(7) ? . 54501
H(20) F(3) 3.01(7) ? . 54501
H(20) C(20) 3.49(6) ? . 55603
H(21) F(1) 3.05(5) ? . 54501
H(22) Cl(1) 2.71(8) ? . 55502
H(22) C(29) 3.39(9) ? . 55502
H(22) C(31) 3.55(9) ? . 55502
H(23) F(2) 2.97(5) ? . 56603
H(23) F(4) 3.10(5) ? . 56603
H(24) Cl(1) 3.27(7) ? . 55502
H(24) P(1) 3.51(7) ? . 56603
H(24) F(2) 3.24(7) ? . 56603
H(24) F(3) 2.75(8) ? . 56603
H(24) F(4) 2.76(7) ? . 56603
H(24) C(30) 3.42(7) ? . 55502
H(25) F(3) 3.37(7) ? . 56603
H(25) O(1) 2.94(8) ? . 45501
H(25) C(6) 3.31(7) ? . 55502
H(25) C(7) 3.00(7) ? . 55502
H(25) C(8) 3.15(7) ? . 55502
H(25) C(9) 3.50(7) ? . 55502
H(25) C(10) 3.59(7) ? . 55502
H(25) C(13) 2.82(7) ? . 45501
H(25) C(14) 3.21(8) ? . 45501
H(26) O(1) 2.72(6) ? . 45501
H(26) O(2) 2.54(7) ? . 54502
H(26) N(4) 3.30(6) ? . .
H(26) C(21) 3.53(6) ? . 55603
H(26) C(26) 3.36(7) ? . .
H(26) C(27) 2.14(7) ? . .
H(26) C(29) 2.09(6) ? . .
H(27) O(2) 2.51(5) ? . 54502
H(28) F(4) 3.0(1) ? . 55404
H(28) C(26) 3.4(1) ? . 54502
H(29) F(4) 3.02(6) ? . 55404
H(29) C(3) 3.24(6) ? . 65502
H(29) C(4) 3.37(7) ? . 65502
H(29) C(20) 3.56(6) ? . 55404
H(30) C(3) 3.58(6) ? . 65502
H(30) C(6) 3.11(6) ? . 65502
H(30) C(7) 3.36(7) ? . 65502
H(31) F(1) 3.42(5) ? . 54502
H(31) F(5) 2.92(6) ? . 54502
H(31) C(17) 3.60(6) ? . 54502
H(31) C(24) 3.15(6) ? . 54502
H(32) Cl(1) 3.42(6) ? . 55502
H(32) F(1) 3.19(5) ? . 54502
H(32) F(5) 3.59(6) ? . 54502
H(33) P(1) 3.45(8) ? . 54502
H(33) F(1) 2.76(7) ? . 54502
H(33) F(2) 3.25(9) ? . 54502
H(33) F(5) 2.57(9) ? . 54502
H(33) C(20) 3.50(9) ? . 55404

loop_
_geom_torsion_atom_site_label_1
_geom_torsion_atom_site_label_2
_geom_torsion_atom_site_label_3
_geom_torsion_atom_site_label_4
_geom_torsion
_geom_torsion_publ_flag
_geom_torsion_site_symmetry_1
_geom_torsion_site_symmetry_2
_geom_torsion_site_symmetry_3
_geom_torsion_site_symmetry_4
Cl(1) Ru(1) S(1) O(2) -165.7(2) ? . . . .
Cl(1) Ru(1) S(1) C(30) -41.7(2) ? . . . .
Cl(1) Ru(1) S(1) C(31) 69.8(3) ? . . . .
N(1) Ru(1) S(1) O(2) 19.6(2) ? . . . .
N(1) Ru(1) S(1) C(30) 143.6(2) ? . . . .
N(1) Ru(1) S(1) C(31) -104.9(3) ? . . . .
N(2) Ru(1) S(1) O(2) -60.1(2) ? . . . .
N(2) Ru(1) S(1) C(30) 63.9(2) ? . . . .
N(2) Ru(1) S(1) C(31) 175.4(3) ? . . . .
N(4) Ru(1) S(1) O(2) 102.1(2) ? . . . .
N(4) Ru(1) S(1) C(30) -134.0(2) ? . . . .
N(4) Ru(1) S(1) C(31) -22.5(3) ? . . . .
S(1) Ru(1) N(1) C(17) -55.9(3) ? . . . .
S(1) Ru(1) N(1) C(18) -176.4(3) ? . . . .
S(1) Ru(1) N(1) C(24) 64.1(3) ? . . . .
N(2) Ru(1) N(1) C(17) 33.3(2) ? . . . .
N(2) Ru(1) N(1) C(18) -87.2(3) ? . . . .
N(2) Ru(1) N(1) C(24) 153.3(3) ? . . . .
N(3) Ru(1) N(1) C(17) 126.2(3) ? . . . .
N(3) Ru(1) N(1) C(18) 5.8(3) ? . . . .
N(3) Ru(1) N(1) C(24) -113.7(3) ? . . . .
N(4) Ru(1) N(1) C(17) -147.0(3) ? . . . .
N(4) Ru(1) N(1) C(18) 92.5(3) ? . . . .
N(4) Ru(1) N(1) C(24) -26.9(3) ? . . . .
Cl(1) Ru(1) N(2) C(12) -15.2(5) ? . . . .
Cl(1) Ru(1) N(2) C(16) 171.4(3) ? . . . .
S(1) Ru(1) N(2) C(12) -102.9(4) ? . . . .
S(1) Ru(1) N(2) C(16) 83.7(3) ? . . . .
N(1) Ru(1) N(2) C(12) 158.4(4) ? . . . .
N(1) Ru(1) N(2) C(16) -15.0(3) ? . . . .
N(3) Ru(1) N(2) C(12) 76.8(4) ? . . . .
N(3) Ru(1) N(2) C(16) -96.5(3) ? . . . .
N(4) Ru(1) N(2) C(12) 157.7(3) ? . . . .
N(4) Ru(1) N(2) C(16) -15.7(6) ? . . . .
Cl(1) Ru(1) N(3) C(19) -170.5(3) ? . . . .
Cl(1) Ru(1) N(3) C(23) 2.6(4) ? . . . .
N(1) Ru(1) N(3) C(19) 4.5(3) ? . . . .
N(1) Ru(1) N(3) C(23) 177.6(4) ? . . . .
N(2) Ru(1) N(3) C(19) 83.9(3) ? . . . .
N(2) Ru(1) N(3) C(23) -103.0(4) ? . . . .
N(4) Ru(1) N(3) C(19) -78.2(3) ? . . . .
N(4) Ru(1) N(3) C(23) 94.9(4) ? . . . .
Cl(1) Ru(1) N(4) C(25) -172.9(3) ? . . . .
Cl(1) Ru(1) N(4) C(29) 8.6(4) ? . . . .
S(1) Ru(1) N(4) C(25) -85.2(3) ? . . . .
S(1) Ru(1) N(4) C(29) 96.3(4) ? . . . .
N(1) Ru(1) N(4) C(25) 13.3(3) ? . . . .
N(1) Ru(1) N(4) C(29) -165.3(4) ? . . . .
N(2) Ru(1) N(4) C(25) 14.0(6) ? . . . .
N(2) Ru(1) N(4) C(29) -164.5(3) ? . . . .
N(3) Ru(1) N(4) C(25) 95.7(3) ? . . . .
N(3) Ru(1) N(4) C(29) -82.8(4) ? . . . .
C(2) Fe(1) C(1) C(5) -118.3(7) ? . . . .
C(3) Fe(1) C(1) C(2) 37.4(5) ? . . . .
C(3) Fe(1) C(1) C(5) -80.9(5) ? . . . .
C(4) Fe(1) C(1) C(2) 81.6(5) ? . . . .
C(4) Fe(1) C(1) C(5) -36.7(4) ? . . . .
C(5) Fe(1) C(1) C(2) 118.3(7) ? . . . .
C(6) Fe(1) C(1) C(2) -44(1) ? . . . .
C(6) Fe(1) C(1) C(5) -162.5(7) ? . . . .
C(7) Fe(1) C(1) C(2) 168.9(5) ? . . . .
C(7) Fe(1) C(1) C(5) 50.6(9) ? . . . .
C(8) Fe(1) C(1) C(2) -158.9(4) ? . . . .
C(8) Fe(1) C(1) C(5) 82.8(5) ? . . . .
C(9) Fe(1) C(1) C(2) -116.9(5) ? . . . .
C(9) Fe(1) C(1) C(5) 124.8(5) ? . . . .
C(10) Fe(1) C(1) C(2) -75.3(6) ? . . . .
C(10) Fe(1) C(1) C(5) 166.4(4) ? . . . .
C(1) Fe(1) C(2) C(3) 120.4(6) ? . . . .
C(3) Fe(1) C(2) C(1) -120.4(6) ? . . . .
C(4) Fe(1) C(2) C(1) -81.5(5) ? . . . .
C(4) Fe(1) C(2) C(3) 38.9(5) ? . . . .
C(5) Fe(1) C(2) C(1) -38.2(5) ? . . . .
C(5) Fe(1) C(2) C(3) 82.2(5) ? . . . .
C(6) Fe(1) C(2) C(1) 165.1(4) ? . . . .
C(6) Fe(1) C(2) C(3) -74.5(5) ? . . . .
C(7) Fe(1) C(2) C(1) -164.5(7) ? . . . .
C(7) Fe(1) C(2) C(3) -44(1) ? . . . .
C(8) Fe(1) C(2) C(1) 46.9(8) ? . . . .
C(8) Fe(1) C(2) C(3) 167.3(5) ? . . . .
C(9) Fe(1) C(2) C(1) 80.5(5) ? . . . .
C(9) Fe(1) C(2) C(3) -159.1(4) ? . . . .
C(10) Fe(1) C(2) C(1) 123.7(5) ? . . . .
C(10) Fe(1) C(2) C(3) -115.9(5) ? . . . .
C(1) Fe(1) C(3) C(2) -37.1(4) ? . . . .
C(1) Fe(1) C(3) C(4) 80.3(5) ? . . . .
C(2) Fe(1) C(3) C(4) 117.5(6) ? . . . .
C(4) Fe(1) C(3) C(2) -117.5(6) ? . . . .
C(5) Fe(1) C(3) C(2) -80.9(5) ? . . . .
C(5) Fe(1) C(3) C(4) 36.6(4) ? . . . .
C(6) Fe(1) C(3) C(2) 124.8(5) ? . . . .
C(6) Fe(1) C(3) C(4) -117.7(4) ? . . . .
C(7) Fe(1) C(3) C(2) 165.3(4) ? . . . .
C(7) Fe(1) C(3) C(4) -77.3(5) ? . . . .
C(8) Fe(1) C(3) C(2) -161.4(7) ? . . . .
C(8) Fe(1) C(3) C(4) -43(1) ? . . . .
C(9) Fe(1) C(3) C(2) 47.8(9) ? . . . .
C(9) Fe(1) C(3) C(4) 165.2(5) ? . . . .
C(10) Fe(1) C(3) C(2) 81.9(5) ? . . . .
C(10) Fe(1) C(3) C(4) -160.6(4) ? . . . .
C(1) Fe(1) C(4) C(3) -83.2(5) ? . . . .
C(1) Fe(1) C(4) C(5) 37.3(4) ? . . . .
C(2) Fe(1) C(4) C(3) -38.9(4) ? . . . .
C(2) Fe(1) C(4) C(5) 81.5(5) ? . . . .
C(3) Fe(1) C(4) C(5) 120.4(6) ? . . . .
C(5) Fe(1) C(4) C(3) -120.4(6) ? . . . .
C(6) Fe(1) C(4) C(3) 80.4(5) ? . . . .
C(6) Fe(1) C(4) C(5) -159.2(4) ? . . . .
C(7) Fe(1) C(4) C(3) 122.8(5) ? . . . .
C(7) Fe(1) C(4) C(5) -116.7(5) ? . . . .
C(8) Fe(1) C(4) C(3) 165.4(4) ? . . . .
C(8) Fe(1) C(4) C(5) -74.1(5) ? . . . .
C(9) Fe(1) C(4) C(3) -160.0(6) ? . . . .
C(9) Fe(1) C(4) C(5) -39(1) ? . . . .
C(10) Fe(1) C(4) C(3) 44.7(8) ? . . . .
C(10) Fe(1) C(4) C(5) 165.1(5) ? . . . .
C(1) Fe(1) C(5) C(4) -120.4(6) ? . . . .
C(2) Fe(1) C(5) C(1) 38.4(5) ? . . . .
C(2) Fe(1) C(5) C(4) -81.9(5) ? . . . .
C(3) Fe(1) C(5) C(1) 82.9(5) ? . . . .
C(3) Fe(1) C(5) C(4) -37.5(4) ? . . . .
C(4) Fe(1) C(5) C(1) 120.4(6) ? . . . .
C(6) Fe(1) C(5) C(1) 167.5(5) ? . . . .
C(6) Fe(1) C(5) C(4) 47.1(8) ? . . . .
C(7) Fe(1) C(5) C(1) -157.9(5) ? . . . .
C(7) Fe(1) C(5) C(4) 81.7(5) ? . . . .
C(8) Fe(1) C(5) C(1) -114.9(5) ? . . . .
C(8) Fe(1) C(5) C(4) 124.7(5) ? . . . .
C(9) Fe(1) C(5) C(1) -73.6(6) ? . . . .
C(9) Fe(1) C(5) C(4) 166.0(4) ? . . . .
C(10) Fe(1) C(5) C(1) -39(1) ? . . . .
C(10) Fe(1) C(5) C(4) -159.8(6) ? . . . .
C(1) Fe(1) C(6) C(7) -159.4(6) ? . . . .
C(1) Fe(1) C(6) C(10) -40.2(9) ? . . . .
C(2) Fe(1) C(6) C(7) 166.5(4) ? . . . .
C(2) Fe(1) C(6) C(10) -74.4(4) ? . . . .
C(3) Fe(1) C(6) C(7) 124.9(4) ? . . . .
C(3) Fe(1) C(6) C(10) -116.0(3) ? . . . .
C(4) Fe(1) C(6) C(7) 82.1(5) ? . . . .
C(4) Fe(1) C(6) C(10) -158.7(3) ? . . . .
C(5) Fe(1) C(6) C(7) 48.7(7) ? . . . .
C(5) Fe(1) C(6) C(10) 167.9(4) ? . . . .
C(7) Fe(1) C(6) C(10) 119.2(5) ? . . . .
C(8) Fe(1) C(6) C(7) -37.4(4) ? . . . .
C(8) Fe(1) C(6) C(10) 81.7(3) ? . . . .
C(9) Fe(1) C(6) C(7) -81.0(4) ? . . . .
C(9) Fe(1) C(6) C(10) 38.2(3) ? . . . .
C(10) Fe(1) C(6) C(7) -119.2(5) ? . . . .
C(1) Fe(1) C(7) C(6) 165.3(4) ? . . . .
C(1) Fe(1) C(7) C(8) 44.8(7) ? . . . .
C(2) Fe(1) C(7) C(6) -39.6(9) ? . . . .
C(2) Fe(1) C(7) C(8) -160.2(6) ? . . . .
C(3) Fe(1) C(7) C(6) -73.8(5) ? . . . .
C(3) Fe(1) C(7) C(8) 165.7(3) ? . . . .
C(4) Fe(1) C(7) C(6) -116.3(4) ? . . . .
C(4) Fe(1) C(7) C(8) 123.2(4) ? . . . .
C(5) Fe(1) C(7) C(6) -158.6(4) ? . . . .
C(5) Fe(1) C(7) C(8) 80.9(4) ? . . . .
C(6) Fe(1) C(7) C(8) -120.5(5) ? . . . .
C(8) Fe(1) C(7) C(6) 120.5(5) ? . . . .
C(9) Fe(1) C(7) C(6) 82.7(4) ? . . . .
C(9) Fe(1) C(7) C(8) -37.8(3) ? . . . .
C(10) Fe(1) C(7) C(6) 38.1(4) ? . . . .
C(10) Fe(1) C(7) C(8) -82.4(4) ? . . . .
C(1) Fe(1) C(8) C(7) -160.3(3) ? . . . .
C(1) Fe(1) C(8) C(9) 80.9(4) ? . . . .
C(2) Fe(1) C(8) C(7) 166.3(4) ? . . . .
C(2) Fe(1) C(8) C(9) 47.6(7) ? . . . .
C(3) Fe(1) C(8) C(7) -43.0(9) ? . . . .
C(3) Fe(1) C(8) C(9) -161.7(6) ? . . . .
C(4) Fe(1) C(8) C(7) -77.0(4) ? . . . .
C(4) Fe(1) C(8) C(9) 164.2(3) ? . . . .
C(5) Fe(1) C(8) C(7) -117.6(4) ? . . . .
C(5) Fe(1) C(8) C(9) 123.7(4) ? . . . .
C(6) Fe(1) C(8) C(7) 36.6(3) ? . . . .
C(6) Fe(1) C(8) C(9) -82.1(4) ? . . . .
C(7) Fe(1) C(8) C(9) -118.7(5) ? . . . .
C(9) Fe(1) C(8) C(7) 118.7(5) ? . . . .
C(10) Fe(1) C(8) C(7) 80.8(4) ? . . . .
C(10) Fe(1) C(8) C(9) -37.9(3) ? . . . .
C(1) Fe(1) C(9) C(8) -116.1(4) ? . . . .
C(1) Fe(1) C(9) C(10) 124.2(3) ? . . . .
C(2) Fe(1) C(9) C(8) -158.5(3) ? . . . .
C(2) Fe(1) C(9) C(10) 81.8(4) ? . . . .
C(3) Fe(1) C(9) C(8) 167.2(4) ? . . . .
C(3) Fe(1) C(9) C(10) 47.5(6) ? . . . .
C(4) Fe(1) C(9) C(8) -45.3(8) ? . . . .
C(4) Fe(1) C(9) C(10) -165.0(5) ? . . . .
C(5) Fe(1) C(9) C(8) -75.3(4) ? . . . .
C(5) Fe(1) C(9) C(10) 165.0(3) ? . . . .
C(6) Fe(1) C(9) C(8) 81.7(4) ? . . . .
C(6) Fe(1) C(9) C(10) -38.0(3) ? . . . .
C(7) Fe(1) C(9) C(8) 38.4(4) ? . . . .
C(7) Fe(1) C(9) C(10) -81.3(3) ? . . . .
C(8) Fe(1) C(9) C(10) -119.7(5) ? . . . .
C(10) Fe(1) C(9) C(8) 119.7(5) ? . . . .
C(1) Fe(1) C(10) C(6) 166.4(3) ? . . . .
C(1) Fe(1) C(10) C(9) -74.6(4) ? . . . .
C(1) Fe(1) C(10) C(11) 50.2(5) ? . . . .
C(2) Fe(1) C(10) C(6) 124.8(4) ? . . . .
C(2) Fe(1) C(10) C(9) -116.1(3) ? . . . .
C(2) Fe(1) C(10) C(11) 8.6(5) ? . . . .
C(3) Fe(1) C(10) C(6) 81.8(4) ? . . . .
C(3) Fe(1) C(10) C(9) -159.2(3) ? . . . .
C(3) Fe(1) C(10) C(11) -34.4(5) ? . . . .
C(4) Fe(1) C(10) C(6) 49.6(6) ? . . . .
C(4) Fe(1) C(10) C(9) 168.6(4) ? . . . .
C(4) Fe(1) C(10) C(11) -66.6(7) ? . . . .
C(5) Fe(1) C(10) C(6) -163.3(5) ? . . . .
C(5) Fe(1) C(10) C(9) -44.3(7) ? . . . .
C(5) Fe(1) C(10) C(11) 80.4(7) ? . . . .
C(6) Fe(1) C(10) C(9) 119.0(4) ? . . . .
C(6) Fe(1) C(10) C(11) -116.2(6) ? . . . .
C(7) Fe(1) C(10) C(6) -37.4(3) ? . . . .
C(7) Fe(1) C(10) C(9) 81.6(3) ? . . . .
C(7) Fe(1) C(10) C(11) -153.6(5) ? . . . .
C(8) Fe(1) C(10) C(6) -81.8(4) ? . . . .
C(8) Fe(1) C(10) C(9) 37.2(3) ? . . . .
C(8) Fe(1) C(10) C(11) 162.0(5) ? . . . .
C(9) Fe(1) C(10) C(6) -119.0(4) ? . . . .
C(9) Fe(1) C(10) C(11) 124.7(6) ? . . . .
Ru(1) N(1) C(17) C(16) -45.0(4) ? . . . .
C(18) N(1) C(17) C(16) 75.8(5) ? . . . .
C(24) N(1) C(17) C(16) -160.8(4) ? . . . .
Ru(1) N(1) C(18) C(19) -14.5(5) ? . . . .
C(17) N(1) C(18) C(19) -133.2(4) ? . . . .
C(24) N(1) C(18) C(19) 102.3(4) ? . . . .
Ru(1) N(1) C(24) C(25) 36.6(5) ? . . . .
C(17) N(1) C(24) C(25) 153.3(4) ? . . . .
C(18) N(1) C(24) C(25) -83.3(5) ? . . . .
Ru(1) N(2) C(12) N(5) 6.4(7) ? . . . .
Ru(1) N(2) C(12) C(13) -172.3(4) ? . . . .
C(16) N(2) C(12) N(5) 179.4(4) ? . . . .
C(16) N(2) C(12) C(13) 0.8(7) ? . . . .
Ru(1) N(2) C(16) C(15) 175.0(4) ? . . . .
Ru(1) N(2) C(16) C(17) -6.8(5) ? . . . .
C(12) N(2) C(16) C(15) 0.6(7) ? . . . .
C(12) N(2) C(16) C(17) 178.8(4) ? . . . .
Ru(1) N(3) C(19) C(18) -14.3(5) ? . . . .
Ru(1) N(3) C(19) C(20) 168.4(4) ? . . . .
C(23) N(3) C(19) C(18) 172.0(4) ? . . . .
C(23) N(3) C(19) C(20) -5.4(6) ? . . . .
Ru(1) N(3) C(23) C(22) -171.5(4) ? . . . .
C(19) N(3) C(23) C(22) 1.4(7) ? . . . .
Ru(1) N(4) C(25) C(24) 4.6(5) ? . . . .
Ru(1) N(4) C(25) C(26) -179.4(4) ? . . . .
C(29) N(4) C(25) C(24) -176.7(4) ? . . . .
C(29) N(4) C(25) C(26) -0.8(7) ? . . . .
Ru(1) N(4) C(29) C(28) 179.8(4) ? . . . .
C(25) N(4) C(29) C(28) 1.4(7) ? . . . .
C(12) N(5) C(11) O(1) -7.1(8) ? . . . .
C(12) N(5) C(11) C(10) 173.4(5) ? . . . .
C(11) N(5) C(12) N(2) 162.7(4) ? . . . .
C(11) N(5) C(12) C(13) -18.7(8) ? . . . .
Fe(1) C(1) C(2) C(3) -57.9(6) ? . . . .
C(5) C(1) C(2) Fe(1) 60.2(5) ? . . . .
C(5) C(1) C(2) C(3) 2.3(8) ? . . . .
Fe(1) C(1) C(5) C(4) 59.4(6) ? . . . .
C(2) C(1) C(5) Fe(1) -59.8(5) ? . . . .
C(2) C(1) C(5) C(4) -0.5(8) ? . . . .
Fe(1) C(2) C(3) C(4) -61.4(6) ? . . . .
C(1) C(2) C(3) Fe(1) 58.3(6) ? . . . .
C(1) C(2) C(3) C(4) -3.2(9) ? . . . .
Fe(1) C(3) C(4) C(5) -57.9(6) ? . . . .
C(2) C(3) C(4) Fe(1) 60.8(5) ? . . . .
C(2) C(3) C(4) C(5) 2.9(9) ? . . . .
Fe(1) C(4) C(5) C(1) -58.5(6) ? . . . .
C(3) C(4) C(5) Fe(1) 57.0(5) ? . . . .
C(3) C(4) C(5) C(1) -1.5(8) ? . . . .
Fe(1) C(6) C(7) C(8) 58.2(5) ? . . . .
C(10) C(6) C(7) Fe(1) -58.9(4) ? . . . .
C(10) C(6) C(7) C(8) -0.7(7) ? . . . .
Fe(1) C(6) C(10) C(9) -58.8(5) ? . . . .
Fe(1) C(6) C(10) C(11) 111.3(6) ? . . . .
C(7) C(6) C(10) Fe(1) 59.7(4) ? . . . .
C(7) C(6) C(10) C(9) 0.9(7) ? . . . .
C(7) C(6) C(10) C(11) 171.0(5) ? . . . .
Fe(1) C(7) C(8) C(9) 58.6(5) ? . . . .
C(6) C(7) C(8) Fe(1) -58.4(5) ? . . . .
C(6) C(7) C(8) C(9) 0.2(6) ? . . . .
Fe(1) C(8) C(9) C(10) 59.6(5) ? . . . .
C(7) C(8) C(9) Fe(1) -59.3(4) ? . . . .
C(7) C(8) C(9) C(10) 0.3(6) ? . . . .
Fe(1) C(9) C(10) C(6) 59.4(4) ? . . . .
Fe(1) C(9) C(10) C(11) -109.6(6) ? . . . .
C(8) C(9) C(10) Fe(1) -60.2(4) ? . . . .
C(8) C(9) C(10) C(6) -0.8(7) ? . . . .
C(8) C(9) C(10) C(11) -169.8(6) ? . . . .
Fe(1) C(10) C(11) O(1) 76.8(7) ? . . . .
Fe(1) C(10) C(11) N(5) -103.7(5) ? . . . .
C(6) C(10) C(11) O(1) -5.9(9) ? . . . .
C(6) C(10) C(11) N(5) 173.6(5) ? . . . .
C(9) C(10) C(11) O(1) 161.8(6) ? . . . .
C(9) C(10) C(11) N(5) -18.7(9) ? . . . .
N(2) C(12) C(13) C(14) -1.4(8) ? . . . .
N(5) C(12) C(13) C(14) -179.9(4) ? . . . .
C(12) C(13) C(14) C(15) 0.7(9) ? . . . .
C(13) C(14) C(15) C(16) 0.7(9) ? . . . .
C(14) C(15) C(16) N(2) -1.4(8) ? . . . .
C(14) C(15) C(16) C(17) -179.5(5) ? . . . .
N(2) C(16) C(17) N(1) 34.9(6) ? . . . .
C(15) C(16) C(17) N(1) -146.9(5) ? . . . .
N(1) C(18) C(19) N(3) 19.3(6) ? . . . .
N(1) C(18) C(19) C(20) -163.3(5) ? . . . .
N(3) C(19) C(20) C(21) 6.1(8) ? . . . .
C(18) C(19) C(20) C(21) -171.2(5) ? . . . .
C(19) C(20) C(21) C(22) -2.7(9) ? . . . .
C(20) C(21) C(22) C(23) -1.1(9) ? . . . .
C(21) C(22) C(23) N(3) 1.8(9) ? . . . .
N(1) C(24) C(25) N(4) -28.6(6) ? . . . .
N(1) C(24) C(25) C(26) 155.5(5) ? . . . .
N(4) C(25) C(26) C(27) -1.1(8) ? . . . .
C(24) C(25) C(26) C(27) 174.5(5) ? . . . .
C(25) C(26) C(27) C(28) 2.5(8) ? . . . .
C(26) C(27) C(28) C(29) -1.9(8) ? . . . .
C(27) C(28) C(29) N(4) -0.0(7) ? . . . .
